data_4081083
loop_
_publ_author_name
'Gock, Michael'
'Wiedemann, Bianca'
'Dietz, Christina'
'Bai, Chenyu'
'Lutter, Michael'
'Abeyawarathan, Vinusuya'
'Jurkschat, Klaus'

_publ_section_title
;
 Simplicity Meets Beauty. Trapping Molecular Dimethyltin Oxide in the
 Novel Organotinoxo Cluster [MeN(CH2CH2O)2SnMe2.Me2SnO]3
;
_journal_issue 15
_journal_name_full Organometallics
_journal_page_first 4262
_journal_paper_doi 10.1021/om400432k
_journal_volume 32
_journal_year 2013
_chemical_formula_moiety 'C28 H68 N4 O8 Sn4'
_chemical_formula_sum 'C28 H68 N4 O8 Sn4'
_chemical_formula_weight 1063.62
_chemical_name_systematic
; 
 ? 
;
_space_group_IT_number 14
_symmetry_cell_setting monoclinic
_symmetry_space_group_name_Hall '-P 2yn'
_symmetry_space_group_name_H-M 'P 1 21/n 1'
_atom_sites_solution_hydrogens geom
_atom_sites_solution_primary direct
_atom_sites_solution_secondary difmap
_audit_creation_method SHELXL-97
_cell_angle_alpha 90.00
_cell_angle_beta 101.103(6)
_cell_angle_gamma 90.00
_cell_formula_units_Z 2
_cell_length_a 8.1180(5)
_cell_length_b 18.8863(14)
_cell_length_c 13.1915(9)
_cell_measurement_reflns_used 3621
_cell_measurement_temperature 173(2)
_cell_measurement_theta_max 29.1762
_cell_measurement_theta_min 2.5561
_cell_volume 1984.7(2)
_computing_cell_refinement 'CrysAlisPro, Oxford Diffraction Ltd., Version 1.171.33.55''
_computing_data_collection 'CrysAlisPro, Oxford Diffraction Ltd., Version 1.171.33.55''
_computing_data_reduction 'CrysAlisPro, Oxford Diffraction Ltd., Version 1.171.33.55''
_computing_molecular_graphics 'SHELXP-97 (Sheldrick, 1997)'
_computing_publication_material 'enCIFer Version 1.4'
_computing_structure_refinement 'SHELXL-97 (Sheldrick, 1997)'
_computing_structure_solution 'SHELXS-97 (Sheldrick, 1990)'
_diffrn_ambient_temperature 173(2)
_diffrn_measured_fraction_theta_full 0.987
_diffrn_measured_fraction_theta_max 0.987
_diffrn_measurement_device 'XcaliburS CCD Diffractometer'
_diffrn_measurement_method '\w und \y scan'
_diffrn_radiation_monochromator graphite
_diffrn_radiation_source 'fine-focus sealed tube'
_diffrn_radiation_type MoK\a
_diffrn_radiation_wavelength 0.71073
_diffrn_reflns_av_R_equivalents 0.0482
_diffrn_reflns_av_sigmaI/netI 0.1120
_diffrn_reflns_limit_h_max 9
_diffrn_reflns_limit_h_min -9
_diffrn_reflns_limit_k_max 22
_diffrn_reflns_limit_k_min -20
_diffrn_reflns_limit_l_max 15
_diffrn_reflns_limit_l_min -15
_diffrn_reflns_number 9887
_diffrn_reflns_theta_full 25.50
_diffrn_reflns_theta_max 25.50
_diffrn_reflns_theta_min 2.67
_exptl_absorpt_coefficient_mu 2.534
_exptl_absorpt_correction_T_max 1.00000
_exptl_absorpt_correction_T_min 0.81195
_exptl_absorpt_correction_type multi-scan
_exptl_absorpt_process_details
;
CrysAlisPro, Oxford Diffraction Ltd.,
Version 1.171.33.55 (release 05-01-2010 CrysAlis171 .NET)
(compiled Jan  5 2010,16:28:46)
Empirical absorption correction using spherical harmonics,
 implemented in SCALE3 ABSPACK scaling algorithm.
;
_exptl_crystal_colour colourless
_exptl_crystal_density_diffrn 1.780
_exptl_crystal_density_method 'not measured'
_exptl_crystal_description needle
_exptl_crystal_F_000 1056
_exptl_crystal_size_max 0.41
_exptl_crystal_size_mid 0.08
_exptl_crystal_size_min 0.07
_refine_diff_density_max 0.964
_refine_diff_density_min -0.726
_refine_diff_density_rms 0.124
_refine_ls_extinction_method none
_refine_ls_goodness_of_fit_ref 0.807
_refine_ls_hydrogen_treatment constr
_refine_ls_matrix_type full
_refine_ls_number_parameters 205
_refine_ls_number_reflns 3639
_refine_ls_number_restraints 0
_refine_ls_restrained_S_all 0.807
_refine_ls_R_factor_all 0.0659
_refine_ls_R_factor_gt 0.0320
_refine_ls_shift/su_max 0.001
_refine_ls_shift/su_mean 0.000
_refine_ls_structure_factor_coef Fsqd
_refine_ls_weighting_details 'calc w=1/[\s^2^(Fo^2^)+(0.0132P)^2^+0.0000P] where P=(Fo^2^+2Fc^2^)/3'
_refine_ls_weighting_scheme calc
_refine_ls_wR_factor_gt 0.0479
_refine_ls_wR_factor_ref 0.0500
_reflns_number_gt 2246
_reflns_number_total 3639
_reflns_threshold_expression >2sigma(I)
_cod_data_source_file om400432k_si_002.cif
_cod_data_source_block compound1
_cod_original_sg_symbol_Hall '-P 2yn '
_cod_original_sg_symbol_H-M 'P 21/n'
_cod_database_code 4081083

loop_
_symmetry_equiv_pos_as_xyz
'x, y, z'
'-x+1/2, y+1/2, -z+1/2'
'-x, -y, -z'
'x-1/2, -y-1/2, z-1/2'

loop_
_atom_site_label
_atom_site_type_symbol
_atom_site_fract_x
_atom_site_fract_y
_atom_site_fract_z
_atom_site_U_iso_or_equiv
_atom_site_adp_type
_atom_site_occupancy
_atom_site_symmetry_multiplicity
_atom_site_calc_flag
_atom_site_refinement_flags
Sn2 Sn 0.07930(4) 0.08274(2) 0.95461(3) 0.01811(10) Uani 1 1 d .
Sn1 Sn 0.26386(4) 0.25893(2) 0.99659(3) 0.02399(12) Uani 1 1 d .
C1 C 0.3547(7) 0.3282(3) 0.8898(4) 0.0419(17) Uani 1 1 d .
H1A H 0.4601 0.3094 0.8750 0.063 Uiso 1 1 calc R
H1B H 0.3743 0.3754 0.9204 0.063 Uiso 1 1 calc R
H1C H 0.2712 0.3312 0.8256 0.063 Uiso 1 1 calc R
C2 C 0.4948(6) 0.2146(3) 1.0774(4) 0.0309(15) Uani 1 1 d .
H2A H 0.5492 0.1883 1.0288 0.046 Uiso 1 1 calc R
H2B H 0.4719 0.1824 1.1313 0.046 Uiso 1 1 calc R
H2C H 0.5692 0.2527 1.1092 0.046 Uiso 1 1 calc R
O11 O 0.2524(4) 0.3301(2) 1.1143(3) 0.0318(10) Uani 1 1 d .
C12 C 0.1206(7) 0.3767(3) 1.1091(4) 0.0354(16) Uani 1 1 d .
H12A H 0.1643 0.4237 1.1344 0.042 Uiso 1 1 calc R
H12B H 0.0448 0.3598 1.1545 0.042 Uiso 1 1 calc R
C13 C 0.0218(7) 0.3837(3) 0.9986(4) 0.0361(16) Uani 1 1 d .
H13A H -0.0855 0.4085 0.9992 0.043 Uiso 1 1 calc R
H13B H 0.0870 0.4123 0.9573 0.043 Uiso 1 1 calc R
N14 N -0.0121(5) 0.3140(2) 0.9514(3) 0.0264(12) Uani 1 1 d .
C14 C -0.0817(7) 0.3203(3) 0.8393(4) 0.0394(17) Uani 1 1 d .
H14A H -0.1957 0.3397 0.8293 0.059 Uiso 1 1 calc R
H14B H -0.0849 0.2735 0.8070 0.059 Uiso 1 1 calc R
H14C H -0.0106 0.3520 0.8075 0.059 Uiso 1 1 calc R
C15 C -0.1269(6) 0.2725(3) 1.0018(4) 0.0265(15) Uani 1 1 d .
H15A H -0.2033 0.2450 0.9485 0.032 Uiso 1 1 calc R
H15B H -0.1963 0.3054 1.0342 0.032 Uiso 1 1 calc R
C16 C -0.0367(6) 0.2216(3) 1.0839(4) 0.0290(15) Uani 1 1 d .
H16A H 0.0057 0.2483 1.1483 0.035 Uiso 1 1 calc R
H16B H -0.1174 0.1858 1.0992 0.035 Uiso 1 1 calc R
O17 O 0.0982(4) 0.18729(18) 1.0521(2) 0.0231(9) Uani 1 1 d .
C21 C 0.3238(5) 0.0538(3) 1.0325(4) 0.0273(15) Uani 1 1 d .
H21A H 0.3368 0.0654 1.1060 0.041 Uiso 1 1 calc R
H21B H 0.4076 0.0798 1.0028 0.041 Uiso 1 1 calc R
H21C H 0.3399 0.0028 1.0247 0.041 Uiso 1 1 calc R
C22 C -0.1675(5) 0.1097(3) 0.8807(4) 0.0223(14) Uani 1 1 d .
H22A H -0.2261 0.1321 0.9307 0.033 Uiso 1 1 calc R
H22B H -0.2278 0.0668 0.8531 0.033 Uiso 1 1 calc R
H22C H -0.1629 0.1428 0.8240 0.033 Uiso 1 1 calc R
O31 O 0.0203(4) -0.03324(18) 0.9180(2) 0.0190(9) Uani 1 1 d .
C32 C -0.0049(7) -0.0565(3) 0.8155(4) 0.0336(16) Uani 1 1 d .
H32A H -0.1191 -0.0767 0.7960 0.040 Uiso 1 1 calc R
H32B H 0.0768 -0.0944 0.8095 0.040 Uiso 1 1 calc R
C33 C 0.0153(8) 0.0041(3) 0.7399(4) 0.0483(19) Uani 1 1 d .
H33A H 0.0352 -0.0159 0.6739 0.058 Uiso 1 1 calc R
H33B H -0.0887 0.0328 0.7251 0.058 Uiso 1 1 calc R
N34 N 0.1554(5) 0.0482(2) 0.7857(3) 0.0198(11) Uani 1 1 d .
C34 C 0.3124(8) 0.0107(4) 0.7946(4) 0.063(2) Uani 1 1 d .
H34A H 0.3235 -0.0076 0.7268 0.095 Uiso 1 1 calc R
H34B H 0.3148 -0.0288 0.8431 0.095 Uiso 1 1 calc R
H34C H 0.4056 0.0430 0.8202 0.095 Uiso 1 1 calc R
C35 C 0.1584(8) 0.1123(3) 0.7247(4) 0.052(2) Uani 1 1 d .
H35A H 0.0431 0.1304 0.7007 0.063 Uiso 1 1 calc R
H35B H 0.2089 0.1024 0.6635 0.063 Uiso 1 1 calc R
C36 C 0.2687(7) 0.1688(3) 0.7981(4) 0.0345(16) Uani 1 1 d .
H36A H 0.3843 0.1508 0.8218 0.041 Uiso 1 1 calc R
H36B H 0.2744 0.2140 0.7609 0.041 Uiso 1 1 calc R
O37 O 0.1900(4) 0.17869(19) 0.8816(2) 0.0250(10) Uani 1 1 d .

loop_
_atom_site_aniso_label
_atom_site_aniso_U_11
_atom_site_aniso_U_22
_atom_site_aniso_U_33
_atom_site_aniso_U_23
_atom_site_aniso_U_13
_atom_site_aniso_U_12
Sn2 0.01471(18) 0.0189(2) 0.02056(19) 0.0006(2) 0.00297(14) 0.0013(2)
Sn1 0.0214(2) 0.0246(3) 0.0273(2) -0.0016(2) 0.00783(16) -0.0051(2)
C1 0.048(4) 0.037(5) 0.043(4) -0.005(3) 0.015(3) -0.017(3)
C2 0.019(3) 0.033(4) 0.042(4) -0.007(3) 0.009(3) -0.006(3)
O11 0.028(2) 0.033(3) 0.033(2) -0.007(2) 0.0039(18) 0.003(2)
C12 0.034(3) 0.028(4) 0.042(4) -0.012(3) 0.002(3) -0.004(3)
C13 0.040(4) 0.024(4) 0.043(4) 0.007(3) 0.005(3) -0.001(3)
N14 0.034(3) 0.018(3) 0.027(3) 0.001(2) 0.007(2) -0.007(2)
C14 0.045(4) 0.038(5) 0.031(4) 0.007(3) -0.002(3) 0.003(3)
C15 0.025(3) 0.023(4) 0.034(3) -0.003(3) 0.010(3) 0.009(3)
C16 0.026(3) 0.030(4) 0.036(3) 0.004(3) 0.018(3) 0.000(3)
O17 0.0164(18) 0.027(3) 0.026(2) -0.0002(18) 0.0051(16) 0.0049(18)
C21 0.021(3) 0.029(4) 0.034(3) 0.007(3) 0.012(3) 0.002(3)
C22 0.019(3) 0.017(4) 0.031(3) 0.004(3) 0.006(2) -0.002(3)
O31 0.0213(19) 0.019(2) 0.0171(19) -0.0090(17) 0.0044(15) -0.0052(17)
C32 0.046(4) 0.032(4) 0.022(3) -0.002(3) 0.007(3) -0.004(3)
C33 0.056(4) 0.050(5) 0.041(4) -0.015(4) 0.018(3) 0.001(4)
N34 0.016(2) 0.022(3) 0.021(3) 0.005(2) 0.002(2) -0.001(2)
C34 0.062(5) 0.096(7) 0.034(4) 0.004(4) 0.014(3) 0.045(5)
C35 0.096(6) 0.029(5) 0.044(4) 0.009(3) 0.041(4) 0.013(4)
C36 0.057(4) 0.013(4) 0.035(4) -0.008(3) 0.013(3) -0.011(3)
O37 0.027(2) 0.035(3) 0.0145(19) -0.0014(18) 0.0090(16) -0.0102(19)

loop_
_atom_type_symbol
_atom_type_description
_atom_type_scat_dispersion_real
_atom_type_scat_dispersion_imag
_atom_type_scat_source
C C 0.0033 0.0016 'International Tables Vol C Tables 4.2.6.8 and 6.1.1.4'
H H 0.0000 0.0000 'International Tables Vol C Tables 4.2.6.8 and 6.1.1.4'
N N 0.0061 0.0033 'International Tables Vol C Tables 4.2.6.8 and 6.1.1.4'
O O 0.0106 0.0060 'International Tables Vol C Tables 4.2.6.8 and 6.1.1.4'
Sn Sn -0.6537 1.4246 'International Tables Vol C Tables 4.2.6.8 and 6.1.1.4'

loop_
_geom_angle_atom_site_label_1
_geom_angle_atom_site_label_2
_geom_angle_atom_site_label_3
_geom_angle
_geom_angle_site_symmetry_1
_geom_angle_site_symmetry_3
C22 Sn2 C21 178.1(2) . .
C22 Sn2 O31 89.98(16) . 3_557
C21 Sn2 O31 88.16(15) . 3_557
C22 Sn2 O31 89.54(16) . .
C21 Sn2 O31 89.65(16) . .
O31 Sn2 O31 70.17(13) 3_557 .
C22 Sn2 O37 91.65(16) . .
C21 Sn2 O37 90.08(16) . .
O31 Sn2 O37 151.30(12) 3_557 .
O31 Sn2 O37 138.48(12) . .
C22 Sn2 O17 90.35(15) . .
C21 Sn2 O17 89.72(16) . .
O31 Sn2 O17 86.22(12) 3_557 .
O31 Sn2 O17 156.39(11) . .
O37 Sn2 O17 65.12(11) . .
C22 Sn2 N34 91.51(16) . .
C21 Sn2 N34 89.77(16) . .
O31 Sn2 N34 138.98(13) 3_557 .
O31 Sn2 N34 68.85(13) . .
O37 Sn2 N34 69.62(13) . .
O17 Sn2 N34 134.74(13) . .
O11 Sn1 O17 91.83(14) . .
O11 Sn1 C2 92.43(17) . .
O17 Sn1 C2 97.48(16) . .
O11 Sn1 O37 160.41(13) . .
O17 Sn1 O37 71.71(12) . .
C2 Sn1 O37 100.03(17) . .
O11 Sn1 C1 99.61(19) . .
O17 Sn1 C1 158.00(16) . .
C2 Sn1 C1 100.7(2) . .
O37 Sn1 C1 92.90(17) . .
O11 Sn1 N14 74.59(14) . .
O17 Sn1 N14 75.16(13) . .
C2 Sn1 N14 164.63(18) . .
O37 Sn1 N14 90.56(13) . .
C1 Sn1 N14 89.76(18) . .
Sn1 C1 H1A 109.5 . .
Sn1 C1 H1B 109.5 . .
H1A C1 H1B 109.5 . .
Sn1 C1 H1C 109.5 . .
H1A C1 H1C 109.5 . .
H1B C1 H1C 109.5 . .
Sn1 C2 H2A 109.5 . .
Sn1 C2 H2B 109.5 . .
H2A C2 H2B 109.5 . .
Sn1 C2 H2C 109.5 . .
H2A C2 H2C 109.5 . .
H2B C2 H2C 109.5 . .
C12 O11 Sn1 121.7(3) . .
O11 C12 C13 111.3(5) . .
O11 C12 H12A 109.4 . .
C13 C12 H12A 109.4 . .
O11 C12 H12B 109.4 . .
C13 C12 H12B 109.4 . .
H12A C12 H12B 108.0 . .
N14 C13 C12 110.5(4) . .
N14 C13 H13A 109.6 . .
C12 C13 H13A 109.6 . .
N14 C13 H13B 109.6 . .
C12 C13 H13B 109.6 . .
H13A C13 H13B 108.1 . .
C13 N14 C15 111.8(4) . .
C13 N14 C14 110.9(4) . .
C15 N14 C14 109.9(4) . .
C13 N14 Sn1 101.0(3) . .
C15 N14 Sn1 107.2(3) . .
C14 N14 Sn1 115.7(3) . .
N14 C14 H14A 109.5 . .
N14 C14 H14B 109.5 . .
H14A C14 H14B 109.5 . .
N14 C14 H14C 109.5 . .
H14A C14 H14C 109.5 . .
H14B C14 H14C 109.5 . .
N14 C15 C16 113.4(4) . .
N14 C15 H15A 108.9 . .
C16 C15 H15A 108.9 . .
N14 C15 H15B 108.9 . .
C16 C15 H15B 108.9 . .
H15A C15 H15B 107.7 . .
O17 C16 C15 111.9(4) . .
O17 C16 H16A 109.2 . .
C15 C16 H16A 109.2 . .
O17 C16 H16B 109.2 . .
C15 C16 H16B 109.2 . .
H16A C16 H16B 107.9 . .
C16 O17 Sn1 112.9(3) . .
C16 O17 Sn2 125.5(3) . .
Sn1 O17 Sn2 108.95(14) . .
Sn2 C21 H21A 109.5 . .
Sn2 C21 H21B 109.5 . .
H21A C21 H21B 109.5 . .
Sn2 C21 H21C 109.5 . .
H21A C21 H21C 109.5 . .
H21B C21 H21C 109.5 . .
Sn2 C22 H22A 109.5 . .
Sn2 C22 H22B 109.5 . .
H22A C22 H22B 109.5 . .
Sn2 C22 H22C 109.5 . .
H22A C22 H22C 109.5 . .
H22B C22 H22C 109.5 . .
C32 O31 Sn2 126.6(3) . 3_557
C32 O31 Sn2 119.5(3) . .
Sn2 O31 Sn2 109.83(13) 3_557 .
O31 C32 C33 112.2(5) . .
O31 C32 H32A 109.2 . .
C33 C32 H32A 109.2 . .
O31 C32 H32B 109.2 . .
C33 C32 H32B 109.2 . .
H32A C32 H32B 107.9 . .
N34 C33 C32 109.2(5) . .
N34 C33 H33A 109.8 . .
C32 C33 H33A 109.8 . .
N34 C33 H33B 109.8 . .
C32 C33 H33B 109.8 . .
H33A C33 H33B 108.3 . .
C34 N34 C33 111.3(5) . .
C34 N34 C35 110.2(5) . .
C33 N34 C35 110.1(4) . .
C34 N34 Sn2 114.8(3) . .
C33 N34 Sn2 102.3(3) . .
C35 N34 Sn2 108.0(3) . .
N34 C34 H34A 109.5 . .
N34 C34 H34B 109.5 . .
H34A C34 H34B 109.5 . .
N34 C34 H34C 109.5 . .
H34A C34 H34C 109.5 . .
H34B C34 H34C 109.5 . .
N34 C35 C36 106.7(4) . .
N34 C35 H35A 110.4 . .
C36 C35 H35A 110.4 . .
N34 C35 H35B 110.4 . .
C36 C35 H35B 110.4 . .
H35A C35 H35B 108.6 . .
O37 C36 C35 106.3(4) . .
O37 C36 H36A 110.5 . .
C35 C36 H36A 110.5 . .
O37 C36 H36B 110.5 . .
C35 C36 H36B 110.5 . .
H36A C36 H36B 108.7 . .
C36 O37 Sn1 123.2(3) . .
C36 O37 Sn2 120.0(3) . .
Sn1 O37 Sn2 109.66(13) . .

loop_
_geom_bond_atom_site_label_1
_geom_bond_atom_site_label_2
_geom_bond_distance
_geom_bond_site_symmetry_2
Sn2 C22 2.115(4) .
Sn2 C21 2.123(4) .
Sn2 O31 2.208(3) 3_557
Sn2 O31 2.274(3) .
Sn2 O37 2.314(3) .
Sn2 O17 2.345(3) .
Sn2 N34 2.510(4) .
Sn1 O11 2.069(4) .
Sn1 O17 2.134(3) .
Sn1 C2 2.141(5) .
Sn1 O37 2.147(3) .
Sn1 C1 2.153(6) .
Sn1 N14 2.437(4) .
C1 H1A 0.9800 .
C1 H1B 0.9800 .
C1 H1C 0.9800 .
C2 H2A 0.9800 .
C2 H2B 0.9800 .
C2 H2C 0.9800 .
O11 C12 1.377(6) .
C12 C13 1.527(6) .
C12 H12A 0.9900 .
C12 H12B 0.9900 .
C13 N14 1.461(6) .
C13 H13A 0.9900 .
C13 H13B 0.9900 .
N14 C15 1.470(6) .
N14 C14 1.483(6) .
C14 H14A 0.9800 .
C14 H14B 0.9800 .
C14 H14C 0.9800 .
C15 C16 1.526(7) .
C15 H15A 0.9900 .
C15 H15B 0.9900 .
C16 O17 1.405(5) .
C16 H16A 0.9900 .
C16 H16B 0.9900 .
C21 H21A 0.9800 .
C21 H21B 0.9800 .
C21 H21C 0.9800 .
C22 H22A 0.9800 .
C22 H22B 0.9800 .
C22 H22C 0.9800 .
O31 C32 1.399(5) .
O31 Sn2 2.208(3) 3_557
C32 C33 1.547(7) .
C32 H32A 0.9900 .
C32 H32B 0.9900 .
C33 N34 1.445(6) .
C33 H33A 0.9900 .
C33 H33B 0.9900 .
N34 C34 1.444(6) .
N34 C35 1.455(7) .
C34 H34A 0.9800 .
C34 H34B 0.9800 .
C34 H34C 0.9800 .
C35 C36 1.595(7) .
C35 H35A 0.9900 .
C35 H35B 0.9900 .
C36 O37 1.388(6) .
C36 H36A 0.9900 .
C36 H36B 0.9900 .

loop_
_geom_torsion_atom_site_label_1
_geom_torsion_atom_site_label_2
_geom_torsion_atom_site_label_3
_geom_torsion_atom_site_label_4
_geom_torsion
_geom_torsion_site_symmetry_1
_geom_torsion_site_symmetry_4
O17 Sn1 O11 C12 -81.3(4) . .
C2 Sn1 O11 C12 -178.8(4) . .
O37 Sn1 O11 C12 -49.1(6) . .
C1 Sn1 O11 C12 79.9(4) . .
N14 Sn1 O11 C12 -7.2(4) . .
Sn1 O11 C12 C13 -17.0(6) . .
O11 C12 C13 N14 46.5(6) . .
C12 C13 N14 C15 66.6(6) . .
C12 C13 N14 C14 -170.3(5) . .
C12 C13 N14 Sn1 -47.1(5) . .
O11 Sn1 N14 C13 29.6(3) . .
O17 Sn1 N14 C13 125.7(3) . .
C2 Sn1 N14 C13 62.8(8) . .
O37 Sn1 N14 C13 -163.4(3) . .
C1 Sn1 N14 C13 -70.5(3) . .
O11 Sn1 N14 C15 -87.6(3) . .
O17 Sn1 N14 C15 8.6(3) . .
C2 Sn1 N14 C15 -54.3(8) . .
O37 Sn1 N14 C15 79.5(3) . .
C1 Sn1 N14 C15 172.4(3) . .
O11 Sn1 N14 C14 149.4(4) . .
O17 Sn1 N14 C14 -114.4(4) . .
C2 Sn1 N14 C14 -177.4(6) . .
O37 Sn1 N14 C14 -43.5(4) . .
C1 Sn1 N14 C14 49.4(4) . .
C13 N14 C15 C16 -96.2(5) . .
C14 N14 C15 C16 140.2(5) . .
Sn1 N14 C15 C16 13.6(5) . .
N14 C15 C16 O17 -41.7(6) . .
C15 C16 O17 Sn1 50.8(5) . .
C15 C16 O17 Sn2 -86.4(5) . .
O11 Sn1 O17 C16 41.7(3) . .
C2 Sn1 O17 C16 134.4(3) . .
O37 Sn1 O17 C16 -127.4(3) . .
C1 Sn1 O17 C16 -79.9(6) . .
N14 Sn1 O17 C16 -31.8(3) . .
O11 Sn1 O17 Sn2 -174.08(14) . .
C2 Sn1 O17 Sn2 -81.39(18) . .
O37 Sn1 O17 Sn2 16.75(12) . .
C1 Sn1 O17 Sn2 64.3(5) . .
N14 Sn1 O17 Sn2 112.38(15) . .
C22 Sn2 O17 C16 30.6(4) . .
C21 Sn2 O17 C16 -147.5(4) . .
O31 Sn2 O17 C16 -59.3(4) 3_557 .
O31 Sn2 O17 C16 -59.0(5) . .
O37 Sn2 O17 C16 122.3(4) . .
N34 Sn2 O17 C16 123.1(4) . .
C22 Sn2 O17 Sn1 -107.91(17) . .
C21 Sn2 O17 Sn1 73.96(17) . .
O31 Sn2 O17 Sn1 162.14(14) 3_557 .
O31 Sn2 O17 Sn1 162.4(2) . .
O37 Sn2 O17 Sn1 -16.25(11) . .
N34 Sn2 O17 Sn1 -15.4(2) . .
C22 Sn2 O31 C32 68.7(4) . .
C21 Sn2 O31 C32 -113.0(4) . .
O31 Sn2 O31 C32 158.9(4) 3_557 .
O37 Sn2 O31 C32 -23.2(4) . .
O17 Sn2 O31 C32 158.5(3) . .
N34 Sn2 O31 C32 -23.1(3) . .
C22 Sn2 O31 Sn2 -90.15(17) . 3_557
C21 Sn2 O31 Sn2 88.17(17) . 3_557
O31 Sn2 O31 Sn2 0.0 3_557 3_557
O37 Sn2 O31 Sn2 177.89(12) . 3_557
O17 Sn2 O31 Sn2 -0.3(3) . 3_557
N34 Sn2 O31 Sn2 178.06(16) . 3_557
Sn2 O31 C32 C33 155.9(3) 3_557 .
Sn2 O31 C32 C33 0.9(6) . .
O31 C32 C33 N34 40.4(6) . .
C32 C33 N34 C34 67.7(6) . .
C32 C33 N34 C35 -169.9(4) . .
C32 C33 N34 Sn2 -55.3(5) . .
C22 Sn2 N34 C34 -168.2(4) . .
C21 Sn2 N34 C34 10.5(4) . .
O31 Sn2 N34 C34 -76.5(5) 3_557 .
O31 Sn2 N34 C34 -79.2(4) . .
O37 Sn2 N34 C34 100.6(4) . .
O17 Sn2 N34 C34 99.8(4) . .
C22 Sn2 N34 C33 -47.6(4) . .
C21 Sn2 N34 C33 131.1(4) . .
O31 Sn2 N34 C33 44.1(4) 3_557 .
O31 Sn2 N34 C33 41.4(3) . .
O37 Sn2 N34 C33 -138.8(4) . .
O17 Sn2 N34 C33 -139.6(3) . .
C22 Sn2 N34 C35 68.5(4) . .
C21 Sn2 N34 C35 -112.8(4) . .
O31 Sn2 N34 C35 160.3(3) 3_557 .
O31 Sn2 N34 C35 157.5(4) . .
O37 Sn2 N34 C35 -22.6(3) . .
O17 Sn2 N34 C35 -23.4(4) . .
C34 N34 C35 C36 -76.9(6) . .
C33 N34 C35 C36 160.0(5) . .
Sn2 N34 C35 C36 49.1(5) . .
N34 C35 C36 O37 -59.5(6) . .
C35 C36 O37 Sn1 -171.9(3) . .
C35 C36 O37 Sn2 40.8(5) . .
O11 Sn1 O37 C36 158.7(4) . .
O17 Sn1 O37 C36 -167.3(4) . .
C2 Sn1 O37 C36 -72.6(4) . .
C1 Sn1 O37 C36 28.8(4) . .
N14 Sn1 O37 C36 118.6(4) . .
O11 Sn1 O37 Sn2 -51.1(5) . .
O17 Sn1 O37 Sn2 -17.06(12) . .
C2 Sn1 O37 Sn2 77.58(19) . .
C1 Sn1 O37 Sn2 178.99(19) . .
N14 Sn1 O37 Sn2 -91.22(16) . .
C22 Sn2 O37 C36 -102.9(4) . .
C21 Sn2 O37 C36 77.9(4) . .
O31 Sn2 O37 C36 164.2(3) 3_557 .
O31 Sn2 O37 C36 -11.7(4) . .
O17 Sn2 O37 C36 167.5(4) . .
N34 Sn2 O37 C36 -11.9(3) . .
C22 Sn2 O37 Sn1 105.85(18) . .
C21 Sn2 O37 Sn1 -73.43(19) . .
O31 Sn2 O37 Sn1 12.9(3) 3_557 .
O31 Sn2 O37 Sn1 -162.98(13) . .
O17 Sn2 O37 Sn1 16.23(11) . .
N34 Sn2 O37 Sn1 -163.15(17) . .
